data_2106938
loop_
_publ_author_name
'Raynerd, G.'
'Venables, J.A.'
'Tatlock, G.J.'

_publ_section_title
;
 An electron diffraction study of the structure of sulphur hexafluoride
 below 94 K
;
_journal_name_full 'Acta Crystallographica B (24,1968-38,1982)'
_journal_page_first 1896
_journal_page_last 1900
_journal_volume 38
_journal_year 1982
_chemical_formula_sum 'F6 S'
_chemical_name_systematic 'S F6'
_space_group_IT_number 164
_symmetry_space_group_name_Hall '-P 3 2"'
_symmetry_space_group_name_H-M 'P -3 m 1'
_cell_angle_alpha 90
_cell_angle_beta 90
_cell_angle_gamma 120
_cell_formula_units_Z 3
_cell_length_a 8.01
_cell_length_b 8.01
_cell_length_c 4.83
_cell_volume 268.375
_citation_journal_id_ASTM ACBCAR
_cod_data_source_file Raynerd_ACBCAR_1982_504.cif
_cod_data_source_block F6S1
_cod_original_cell_volume 268.3755
_cod_original_formula_sum 'F6 S1'
_cod_database_code 2106938

loop_
_symmetry_equiv_pos_as_xyz
x,y,z
-y,x-y,z
-x+y,-x,z
y,x,-z
-x,-x+y,-z
x-y,-y,-z
-x,-y,-z
y,-x+y,-z
x-y,x,-z
-y,-x,z
x,x-y,z
-x+y,y,z

loop_
_atom_site_label
_atom_site_type_symbol
_atom_site_fract_x
_atom_site_fract_y
_atom_site_fract_z
_atom_site_occupancy
_atom_site_U_iso_or_equiv
S2 S+6 0.3333 0.6667 0.46 1 0.0
F2 F-1 0.42 -0.42 -0.33 1 0.0
S1 S+6 0 0 0 1 0.0
F3 F-1 -0.245 0.245 -0.25 1 0.0
F1 F-1 0.091 -0.091 -0.198 1 0.0
